data_4511026
loop_
_publ_author_name
'Cagulada, Amy M.'
'Lynch, Daniel E.'
'Hamilton, Darren G.'

_publ_section_title
;
 Structure and Properties of Modular Components for Applications in
 Topological Supramolecular Chemistry
;
_journal_issue 2
_journal_name_full 'Crystal Growth &amp; Design'
_journal_page_first 825
_journal_paper_doi 10.1021/cg800428h
_journal_volume 9
_journal_year 2009
_chemical_formula_moiety 'C46 H52 N2 O4'
_chemical_formula_sum 'C46 H52 N2 O4'
_chemical_formula_weight 696.90
_chemical_name_systematic
; 
 ? 
;
_space_group_IT_number 14
_symmetry_cell_setting monoclinic
_symmetry_space_group_name_Hall '-P 2ybc'
_symmetry_space_group_name_H-M 'P 1 21/c 1'
_atom_sites_solution_hydrogens geom
_atom_sites_solution_primary direct
_atom_sites_solution_secondary difmap
_audit_creation_method SHELXL-97
_cell_angle_alpha 90.00
_cell_angle_beta 93.535(2)
_cell_angle_gamma 90.00
_cell_formula_units_Z 4
_cell_length_a 12.5950(11)
_cell_length_b 16.2095(14)
_cell_length_c 19.9048(18)
_cell_measurement_reflns_used 2215
_cell_measurement_temperature 120(2)
_cell_measurement_theta_max 24.62
_cell_measurement_theta_min 3.67
_cell_volume 4056.0(6)
_computing_cell_refinement 'Bruker SAINT'
_computing_data_collection 'Bruker APEX2'
_computing_data_reduction 'Bruker SAINT'
_computing_publication_material SHELXL97
_computing_structure_refinement 'SHELXL97 (Sheldrick, 1997)'
_computing_structure_solution 'SHELXS97 (Sheldrick, 1997)'
_diffrn_ambient_temperature 120(2)
_diffrn_measured_fraction_theta_full 0.994
_diffrn_measured_fraction_theta_max 0.994
_diffrn_measurement_device_type 'Bruker SMART APEX2 CCD difractometer'
_diffrn_measurement_method 'fine-slice \w scans'
_diffrn_radiation_monochromator 'silicon 111'
_diffrn_radiation_source 'Daresbury SRS station 16.2smx'
_diffrn_radiation_type synchrotron
_diffrn_radiation_wavelength 0.78480
_diffrn_reflns_av_R_equivalents 0.0570
_diffrn_reflns_av_sigmaI/netI 0.0764
_diffrn_reflns_limit_h_max 14
_diffrn_reflns_limit_h_min -14
_diffrn_reflns_limit_k_max 18
_diffrn_reflns_limit_k_min -19
_diffrn_reflns_limit_l_max 22
_diffrn_reflns_limit_l_min -23
_diffrn_reflns_number 18428
_diffrn_reflns_theta_full 27.84
_diffrn_reflns_theta_max 27.84
_diffrn_reflns_theta_min 3.67
_diffrn_standards_decay_% 5
_diffrn_standards_number 0
_exptl_absorpt_coefficient_mu 0.072
_exptl_absorpt_correction_type none
_exptl_crystal_colour colourless
_exptl_crystal_density_diffrn 1.141
_exptl_crystal_density_method 'not measured'
_exptl_crystal_description block
_exptl_crystal_F_000 1496
_exptl_crystal_size_max 0.10
_exptl_crystal_size_mid 0.10
_exptl_crystal_size_min 0.05
_refine_diff_density_max 0.252
_refine_diff_density_min -0.252
_refine_diff_density_rms 0.044
_refine_ls_extinction_method none
_refine_ls_goodness_of_fit_ref 0.975
_refine_ls_hydrogen_treatment constr
_refine_ls_matrix_type full
_refine_ls_number_parameters 477
_refine_ls_number_reflns 7118
_refine_ls_number_restraints 0
_refine_ls_restrained_S_all 0.975
_refine_ls_R_factor_all 0.1085
_refine_ls_R_factor_gt 0.0556
_refine_ls_shift/su_max 0.000
_refine_ls_shift/su_mean 0.000
_refine_ls_structure_factor_coef Fsqd
_refine_ls_weighting_details 'w=1/[\s^2^(Fo^2^)+(0.0749P)^2^] where P=(Fo^2^+2Fc^2^)/3'
_refine_ls_weighting_scheme calc
_refine_ls_wR_factor_gt 0.1251
_refine_ls_wR_factor_ref 0.1500
_reflns_number_gt 4205
_reflns_number_total 7118
_reflns_threshold_expression I>2\s(I)
_cod_data_source_file cg800428h_si_002.cif
_cod_data_source_block amc94
_cod_depositor_comments
;
The following automatic conversions were performed:

'_symmetry_cell_setting' value 'Monoclinic' changed to 'monoclinic'
according to
/usr/data/users/saulius/automatic-downloads/retrospective/ACS/lib/dictionaries/cif_core.dic
dictionary named 'cif_core.dic' version 2.4.2 from 2011-04-26.

Automatic conversion script
Id: cif_fix_values 2281 2013-09-26 08:29:07Z andrius 
;
_cod_original_sg_symbol_H-M 'P 21/c'
_cod_database_code 4511026

loop_
_symmetry_equiv_pos_as_xyz
'x, y, z'
'-x, y+1/2, -z+1/2'
'-x, -y, -z'
'x, -y-1/2, z-1/2'

loop_
_atom_site_label
_atom_site_type_symbol
_atom_site_fract_x
_atom_site_fract_y
_atom_site_fract_z
_atom_site_U_iso_or_equiv
_atom_site_adp_type
_atom_site_occupancy
_atom_site_symmetry_multiplicity
_atom_site_calc_flag
_atom_site_refinement_flags
O1 O 1.05416(16) 0.28381(12) 0.44562(10) 0.0535(6) Uani 1 1 d .
O2 O 0.94239(13) 0.47890(10) 0.25125(9) 0.0419(5) Uani 1 1 d .
O3 O 0.50713(15) -0.12680(12) 0.06712(9) 0.0503(5) Uani 1 1 d .
O4 O 0.56536(13) -0.22086(10) 0.31038(10) 0.0440(5) Uani 1 1 d .
N1 N 1.23414(15) 0.29803(12) 0.24476(10) 0.0326(5) Uani 1 1 d .
H10 H 1.2832 0.2762 0.2206 0.041 Uiso 1 1 calc R
N2 N 0.26782(15) -0.06302(12) 0.23191(10) 0.0320(5) Uani 1 1 d .
H20 H 0.2113 -0.0354 0.2430 0.040 Uiso 1 1 calc R
C1 C 0.95233(19) 0.27342(14) 0.28887(13) 0.0304(6) Uani 1 1 d .
C2 C 0.86537(18) 0.26527(14) 0.32792(14) 0.0345(6) Uani 1 1 d .
H2 H 0.8609 0.2990 0.3667 0.043 Uiso 1 1 calc R
C3 C 0.78502(19) 0.20915(15) 0.31168(14) 0.0358(7) Uani 1 1 d .
H3 H 0.7268 0.2054 0.3396 0.045 Uiso 1 1 calc R
C4 C 0.78708(19) 0.15785(14) 0.25536(13) 0.0320(6) Uani 1 1 d .
C5 C 0.87487(19) 0.16629(15) 0.21597(13) 0.0360(6) Uani 1 1 d .
H5 H 0.8795 0.1327 0.1772 0.045 Uiso 1 1 calc R
C6 C 0.95547(19) 0.22282(15) 0.23244(13) 0.0349(6) Uani 1 1 d .
H6 H 1.0139 0.2270 0.2046 0.044 Uiso 1 1 calc R
C7 C 0.55700(18) -0.03936(14) 0.22120(13) 0.0311(6) Uani 1 1 d .
C8 C 0.5378(2) 0.02604(15) 0.26385(14) 0.0404(7) Uani 1 1 d .
H8 H 0.4742 0.0264 0.2872 0.051 Uiso 1 1 calc R
C9 C 0.60894(19) 0.09075(15) 0.27321(14) 0.0405(7) Uani 1 1 d .
H9 H 0.5925 0.1347 0.3024 0.051 Uiso 1 1 calc R
C10 C 0.70439(18) 0.09302(14) 0.24085(13) 0.0315(6) Uani 1 1 d .
C11 C 0.72136(19) 0.02838(15) 0.19629(13) 0.0340(6) Uani 1 1 d .
H11 H 0.7840 0.0285 0.1720 0.042 Uiso 1 1 calc R
C12 C 0.64955(18) -0.03572(14) 0.18654(13) 0.0332(6) Uani 1 1 d .
H12 H 0.6637 -0.0782 0.1555 0.042 Uiso 1 1 calc R
C13 C 1.3180(2) 0.22437(16) 0.34030(14) 0.0406(7) Uani 1 1 d .
C131 H 1.3746 0.2640 0.3550 0.051 Uiso 1 1 calc R
C132 H 1.3463 0.1883 0.3055 0.051 Uiso 1 1 calc R
C14 C 1.2909(2) 0.17183(16) 0.40007(14) 0.0412(7) Uani 1 1 d .
C15 C 1.2295(2) 0.22618(17) 0.44734(14) 0.0466(7) Uani 1 1 d .
C151 H 1.2064 0.1918 0.4849 0.058 Uiso 1 1 calc R
C152 H 1.2781 0.2691 0.4669 0.058 Uiso 1 1 calc R
C16 C 1.1329(2) 0.26786(16) 0.41341(14) 0.0398(7) Uani 1 1 d .
C17 C 1.13633(19) 0.29032(15) 0.34288(13) 0.0335(6) Uani 1 1 d .
C18 C 1.22430(19) 0.27116(14) 0.31003(13) 0.0327(6) Uani 1 1 d .
C19 C 1.20606(19) 0.39817(15) 0.15504(13) 0.0334(6) Uani 1 1 d .
C191 H 1.2363 0.3554 0.1263 0.042 Uiso 1 1 calc R
C192 H 1.2635 0.4377 0.1682 0.042 Uiso 1 1 calc R
C20 C 1.1174(2) 0.44368(16) 0.11420(13) 0.0383(7) Uani 1 1 d .
C21 C 1.0582(2) 0.49766(16) 0.16266(14) 0.0391(7) Uani 1 1 d .
C211 H 1.1058 0.5431 0.1787 0.049 Uiso 1 1 calc R
C212 H 0.9958 0.5227 0.1377 0.049 Uiso 1 1 calc R
C22 C 1.02085(19) 0.45230(14) 0.22266(13) 0.0323(6) Uani 1 1 d .
C23 C 1.07941(18) 0.38075(14) 0.24732(12) 0.0294(6) Uani 1 1 d .
C24 C 1.16849(18) 0.35822(14) 0.21705(12) 0.0297(6) Uani 1 1 d .
C25 C 1.04237(19) 0.33411(15) 0.30738(13) 0.0324(6) Uani 1 1 d .
H25 H 1.0151 0.3754 0.3394 0.040 Uiso 1 1 calc R
C26 C 1.3937(2) 0.14137(18) 0.43714(16) 0.0566(9) Uani 1 1 d .
C261 H 1.4338 0.1077 0.4066 0.071 Uiso 1 1 calc R
C262 H 1.3762 0.1081 0.4761 0.071 Uiso 1 1 calc R
C263 H 1.4369 0.1888 0.4525 0.071 Uiso 1 1 calc R
C27 C 1.2225(2) 0.09765(16) 0.37563(15) 0.0476(8) Uani 1 1 d .
C271 H 1.1587 0.1175 0.3499 0.060 Uiso 1 1 calc R
C272 H 1.2015 0.0659 0.4145 0.060 Uiso 1 1 calc R
C273 H 1.2638 0.0624 0.3469 0.060 Uiso 1 1 calc R
C28 C 1.1674(2) 0.49855(19) 0.06183(15) 0.0561(8) Uani 1 1 d .
C281 H 1.2067 0.4641 0.0314 0.070 Uiso 1 1 calc R
C282 H 1.2163 0.5380 0.0848 0.070 Uiso 1 1 calc R
C283 H 1.1113 0.5286 0.0359 0.070 Uiso 1 1 calc R
C29 C 1.0389(2) 0.38272(19) 0.07914(15) 0.0521(8) Uani 1 1 d .
C291 H 1.0084 0.3474 0.1129 0.065 Uiso 1 1 calc R
C292 H 1.0764 0.3485 0.0476 0.065 Uiso 1 1 calc R
C293 H 0.9819 0.4134 0.0545 0.065 Uiso 1 1 calc R
C30 C 0.2226(2) -0.01954(17) 0.11586(13) 0.0399(7) Uani 1 1 d .
C301 H 0.1848 0.0263 0.1370 0.050 Uiso 1 1 calc R
C302 H 0.1692 -0.0617 0.1012 0.050 Uiso 1 1 calc R
C31 C 0.2765(2) 0.01331(17) 0.05393(14) 0.0438(7) Uani 1 1 d .
C32 C 0.3483(2) -0.05552(17) 0.02911(14) 0.0467(7) Uani 1 1 d .
C321 H 0.3026 -0.1004 0.0099 0.058 Uiso 1 1 calc R
C322 H 0.3896 -0.0333 -0.0076 0.058 Uiso 1 1 calc R
C33 C 0.4250(2) -0.09166(16) 0.08254(14) 0.0399(7) Uani 1 1 d .
C34 C 0.39769(19) -0.08584(14) 0.15247(13) 0.0326(6) Uani 1 1 d .
C35 C 0.3011(2) -0.05692(14) 0.16708(13) 0.0330(6) Uani 1 1 d .
C36 C 0.26022(18) -0.13619(15) 0.33838(12) 0.0311(6) Uani 1 1 d .
C361 H 0.2099 -0.1807 0.3243 0.039 Uiso 1 1 calc R
C362 H 0.2179 -0.0883 0.3522 0.039 Uiso 1 1 calc R
C37 C 0.33100(19) -0.16610(15) 0.39926(13) 0.0338(6) Uani 1 1 d .
C38 C 0.41175(19) -0.22768(15) 0.37393(13) 0.0355(6) Uani 1 1 d .
C381 H 0.4623 -0.2431 0.4119 0.044 Uiso 1 1 calc R
C382 H 0.3735 -0.2783 0.3586 0.044 Uiso 1 1 calc R
C39 C 0.47379(19) -0.19550(14) 0.31716(14) 0.0329(6) Uani 1 1 d .
C40 C 0.42194(19) -0.13824(14) 0.26949(13) 0.0299(6) Uani 1 1 d .
C41 C 0.32181(18) -0.11168(14) 0.27926(13) 0.0292(6) Uani 1 1 d .
C42 C 0.47884(19) -0.11036(14) 0.20855(13) 0.0331(6) Uani 1 1 d .
H42 H 0.5197 -0.1586 0.1923 0.041 Uiso 1 1 calc R
C43 C 0.1921(3) 0.0355(2) -0.00163(15) 0.0612(9) Uani 1 1 d .
C431 H 0.2269 0.0564 -0.0409 0.077 Uiso 1 1 calc R
C432 H 0.1450 0.0782 0.0148 0.077 Uiso 1 1 calc R
C433 H 0.1504 -0.0137 -0.0144 0.077 Uiso 1 1 calc R
C44 C 0.3431(2) 0.09027(17) 0.07310(16) 0.0543(8) Uani 1 1 d .
C441 H 0.3970 0.0761 0.1089 0.068 Uiso 1 1 calc R
C442 H 0.2966 0.1336 0.0891 0.068 Uiso 1 1 calc R
C443 H 0.3782 0.1101 0.0336 0.068 Uiso 1 1 calc R
C45 C 0.2616(2) -0.20941(18) 0.44959(15) 0.0480(8) Uani 1 1 d .
C451 H 0.2256 -0.2567 0.4277 0.060 Uiso 1 1 calc R
C452 H 0.2085 -0.1706 0.4648 0.060 Uiso 1 1 calc R
C453 H 0.3067 -0.2285 0.4884 0.060 Uiso 1 1 calc R
C46 C 0.3887(2) -0.09306(17) 0.43416(14) 0.0464(7) Uani 1 1 d .
C461 H 0.4310 -0.1128 0.4739 0.058 Uiso 1 1 calc R
C462 H 0.3362 -0.0528 0.4480 0.058 Uiso 1 1 calc R
C463 H 0.4356 -0.0670 0.4029 0.058 Uiso 1 1 calc R

loop_
_atom_site_aniso_label
_atom_site_aniso_U_11
_atom_site_aniso_U_22
_atom_site_aniso_U_33
_atom_site_aniso_U_23
_atom_site_aniso_U_13
_atom_site_aniso_U_12
O1 0.0536(13) 0.0653(14) 0.0424(12) -0.0021(10) 0.0095(11) -0.0129(11)
O2 0.0271(10) 0.0335(10) 0.0657(13) -0.0033(9) 0.0083(10) 0.0024(8)
O3 0.0450(12) 0.0542(12) 0.0531(13) -0.0044(10) 0.0146(10) 0.0054(10)
O4 0.0280(10) 0.0376(10) 0.0673(14) 0.0103(9) 0.0092(10) 0.0039(8)
N1 0.0283(12) 0.0310(11) 0.0390(14) 0.0036(10) 0.0072(10) 0.0033(9)
N2 0.0262(11) 0.0291(11) 0.0410(14) 0.0018(10) 0.0050(10) 0.0034(9)
C1 0.0279(14) 0.0241(12) 0.0394(16) 0.0029(11) 0.0037(12) -0.0003(10)
C2 0.0292(14) 0.0303(13) 0.0450(17) -0.0034(12) 0.0107(13) -0.0006(11)
C3 0.0265(14) 0.0327(14) 0.0496(18) 0.0035(13) 0.0133(13) -0.0025(11)
C4 0.0267(14) 0.0261(13) 0.0435(16) 0.0029(12) 0.0043(13) 0.0012(11)
C5 0.0310(14) 0.0331(14) 0.0445(17) -0.0008(12) 0.0084(13) -0.0042(12)
C6 0.0266(14) 0.0337(14) 0.0455(17) 0.0033(13) 0.0105(13) -0.0040(11)
C7 0.0237(13) 0.0256(13) 0.0438(16) 0.0043(12) 0.0009(12) -0.0005(10)
C8 0.0260(14) 0.0357(15) 0.0612(19) -0.0044(14) 0.0159(14) -0.0033(12)
C9 0.0307(14) 0.0316(14) 0.0604(19) -0.0063(13) 0.0131(14) -0.0039(12)
C10 0.0233(13) 0.0260(13) 0.0454(16) 0.0050(12) 0.0035(12) -0.0014(10)
C11 0.0265(13) 0.0337(14) 0.0425(16) 0.0031(12) 0.0089(12) -0.0004(11)
C12 0.0283(14) 0.0287(13) 0.0434(17) -0.0004(12) 0.0080(13) 0.0003(11)
C13 0.0328(15) 0.0331(14) 0.0553(19) 0.0096(13) -0.0033(14) -0.0065(12)
C14 0.0396(16) 0.0342(15) 0.0477(18) 0.0073(13) -0.0138(14) -0.0077(13)
C15 0.0502(18) 0.0468(17) 0.0413(18) 0.0071(14) -0.0096(15) -0.0142(14)
C16 0.0420(17) 0.0376(15) 0.0400(18) 0.0000(13) 0.0038(15) -0.0170(13)
C17 0.0296(14) 0.0308(14) 0.0401(17) 0.0015(12) 0.0023(13) -0.0081(11)
C18 0.0283(14) 0.0256(13) 0.0436(17) 0.0047(12) -0.0020(13) -0.0053(11)
C19 0.0272(14) 0.0334(14) 0.0396(16) 0.0015(12) 0.0028(12) -0.0020(11)
C20 0.0372(15) 0.0422(16) 0.0353(16) 0.0052(13) 0.0015(13) 0.0001(13)
C21 0.0329(15) 0.0335(14) 0.0502(18) 0.0051(13) -0.0023(14) 0.0027(12)
C22 0.0238(13) 0.0285(13) 0.0444(17) -0.0069(12) 0.0007(13) -0.0062(11)
C23 0.0230(13) 0.0276(13) 0.0377(16) -0.0015(11) 0.0030(12) -0.0041(11)
C24 0.0257(13) 0.0267(13) 0.0365(16) 0.0007(11) 0.0017(12) -0.0017(11)
C25 0.0294(14) 0.0299(13) 0.0385(16) -0.0035(12) 0.0077(12) -0.0027(11)
C26 0.0517(19) 0.0439(17) 0.071(2) 0.0157(16) -0.0215(17) -0.0099(15)
C27 0.0492(18) 0.0350(15) 0.0570(19) 0.0111(14) -0.0105(16) -0.0121(13)
C28 0.0572(19) 0.062(2) 0.0496(19) 0.0192(16) 0.0044(16) 0.0039(16)
C29 0.0438(17) 0.066(2) 0.0458(19) -0.0061(16) -0.0073(15) -0.0017(15)
C30 0.0336(15) 0.0421(16) 0.0442(17) 0.0057(13) 0.0029(14) 0.0031(12)
C31 0.0461(17) 0.0449(17) 0.0409(18) 0.0067(14) 0.0064(14) 0.0026(14)
C32 0.0483(18) 0.0489(17) 0.0434(18) 0.0009(14) 0.0078(15) 0.0017(14)
C33 0.0386(16) 0.0325(15) 0.0495(19) -0.0031(13) 0.0103(15) -0.0044(13)
C34 0.0287(14) 0.0256(13) 0.0441(17) -0.0006(12) 0.0072(13) -0.0031(11)
C35 0.0324(14) 0.0265(13) 0.0403(17) 0.0023(12) 0.0042(13) -0.0034(11)
C36 0.0231(13) 0.0308(13) 0.0399(16) 0.0005(12) 0.0055(12) -0.0012(11)
C37 0.0273(13) 0.0341(14) 0.0401(16) 0.0037(12) 0.0031(12) 0.0008(11)
C38 0.0294(14) 0.0312(14) 0.0456(17) 0.0055(12) 0.0008(13) -0.0006(11)
C39 0.0243(14) 0.0247(13) 0.0498(17) -0.0024(12) 0.0028(12) -0.0004(11)
C40 0.0242(13) 0.0267(13) 0.0390(15) 0.0015(11) 0.0036(12) -0.0039(11)
C41 0.0248(13) 0.0209(12) 0.0417(16) 0.0002(11) -0.0006(12) -0.0041(10)
C42 0.0275(14) 0.0256(13) 0.0469(17) -0.0013(12) 0.0084(13) -0.0019(11)
C43 0.066(2) 0.067(2) 0.050(2) 0.0151(17) 0.0043(18) 0.0145(18)
C44 0.061(2) 0.0421(17) 0.061(2) 0.0145(15) 0.0187(17) 0.0042(15)
C45 0.0456(17) 0.0539(18) 0.0454(18) 0.0107(14) 0.0111(15) 0.0066(14)
C46 0.0445(17) 0.0455(17) 0.0480(18) -0.0011(14) -0.0060(15) 0.0052(14)

loop_
_atom_type_symbol
_atom_type_description
_atom_type_scat_dispersion_real
_atom_type_scat_dispersion_imag
_atom_type_scat_source
C C 0.0033 0.0016 'International Tables Vol C Tables 4.2.6.8 and 6.1.1.4'
H H 0.0000 0.0000 'International Tables Vol C Tables 4.2.6.8 and 6.1.1.4'
N N 0.0061 0.0033 'International Tables Vol C Tables 4.2.6.8 and 6.1.1.4'
O O 0.0106 0.0060 'International Tables Vol C Tables 4.2.6.8 and 6.1.1.4'

loop_
_geom_angle_atom_site_label_1
_geom_angle_atom_site_label_2
_geom_angle_atom_site_label_3
_geom_angle
C24 N1 C18 121.0(2)
C24 N1 H10 119.5
C18 N1 H10 119.5
C41 N2 C35 120.9(2)
C41 N2 H20 119.5
C35 N2 H20 119.5
C2 C1 C6 117.3(2)
C2 C1 C25 121.7(2)
C6 C1 C25 121.0(2)
C3 C2 C1 121.5(2)
C3 C2 H2 119.2
C1 C2 H2 119.2
C2 C3 C4 121.9(2)
C2 C3 H3 119.0
C4 C3 H3 119.0
C3 C4 C5 116.4(2)
C3 C4 C10 121.7(2)
C5 C4 C10 121.7(2)
C6 C5 C4 121.5(2)
C6 C5 H5 119.3
C4 C5 H5 119.3
C5 C6 C1 121.4(2)
C5 C6 H6 119.3
C1 C6 H6 119.3
C8 C7 C12 117.0(2)
C8 C7 C42 122.8(2)
C12 C7 C42 120.1(2)
C9 C8 C7 121.6(2)
C9 C8 H8 119.2
C7 C8 H8 119.2
C8 C9 C10 121.7(2)
C8 C9 H9 119.2
C10 C9 H9 119.2
C11 C10 C9 116.2(2)
C11 C10 C4 121.2(2)
C9 C10 C4 122.5(2)
C12 C11 C10 121.9(2)
C12 C11 H11 119.1
C10 C11 H11 119.1
C11 C12 C7 121.5(2)
C11 C12 H12 119.2
C7 C12 H12 119.2
C18 C13 C14 112.9(2)
C18 C13 C131 109.0
C14 C13 C131 109.0
C18 C13 C132 109.0
C14 C13 C132 109.0
C131 C13 C132 107.8
C13 C14 C15 107.8(2)
C13 C14 C26 109.5(2)
C15 C14 C26 109.4(2)
C13 C14 C27 109.8(2)
C15 C14 C27 110.5(2)
C26 C14 C27 109.9(2)
C16 C15 C14 113.9(2)
C16 C15 C151 108.8
C14 C15 C151 108.8
C16 C15 C152 108.8
C14 C15 C152 108.8
C151 C15 C152 107.7
O1 C16 C17 121.3(3)
O1 C16 C15 120.6(2)
C17 C16 C15 118.1(2)
C18 C17 C16 118.8(2)
C18 C17 C25 121.3(2)
C16 C17 C25 119.9(2)
C17 C18 N1 120.2(2)
C17 C18 C13 124.7(2)
N1 C18 C13 115.0(2)
C24 C19 C20 112.9(2)
C24 C19 C191 109.0
C20 C19 C191 109.0
C24 C19 C192 109.0
C20 C19 C192 109.0
C191 C19 C192 107.8
C19 C20 C21 108.0(2)
C19 C20 C28 108.9(2)
C21 C20 C28 109.5(2)
C19 C20 C29 111.1(2)
C21 C20 C29 109.2(2)
C28 C20 C29 110.1(2)
C22 C21 C20 114.2(2)
C22 C21 C211 108.7
C20 C21 C211 108.7
C22 C21 C212 108.7
C20 C21 C212 108.7
C211 C21 C212 107.6
O2 C22 C23 121.7(2)
O2 C22 C21 119.3(2)
C23 C22 C21 119.0(2)
C24 C23 C22 119.0(2)
C24 C23 C25 121.4(2)
C22 C23 C25 119.6(2)
C23 C24 N1 120.5(2)
C23 C24 C19 124.2(2)
N1 C24 C19 115.2(2)
C23 C25 C17 109.41(19)
C23 C25 C1 113.1(2)
C17 C25 C1 110.91(19)
C23 C25 H25 107.8
C17 C25 H25 107.8
C1 C25 H25 107.8
C14 C26 C261 109.5
C14 C26 C262 109.5
C261 C26 C262 109.5
C14 C26 C263 109.5
C261 C26 C263 109.5
C262 C26 C263 109.5
C14 C27 C271 109.5
C14 C27 C272 109.5
C271 C27 C272 109.5
C14 C27 C273 109.5
C271 C27 C273 109.5
C272 C27 C273 109.5
C20 C28 C281 109.5
C20 C28 C282 109.5
C281 C28 C282 109.5
C20 C28 C283 109.5
C281 C28 C283 109.5
C282 C28 C283 109.5
C20 C29 C291 109.5
C20 C29 C292 109.5
C291 C29 C292 109.5
C20 C29 C293 109.5
C291 C29 C293 109.5
C292 C29 C293 109.5
C35 C30 C31 112.3(2)
C35 C30 C301 109.2
C31 C30 C301 109.2
C35 C30 C302 109.2
C31 C30 C302 109.2
C301 C30 C302 107.9
C43 C31 C32 109.6(2)
C43 C31 C44 109.4(2)
C32 C31 C44 110.2(2)
C43 C31 C30 109.9(2)
C32 C31 C30 107.7(2)
C44 C31 C30 110.0(2)
C33 C32 C31 114.8(2)
C33 C32 C321 108.6
C31 C32 C321 108.6
C33 C32 C322 108.6
C31 C32 C322 108.6
C321 C32 C322 107.6
O3 C33 C34 121.2(3)
O3 C33 C32 120.8(2)
C34 C33 C32 118.0(2)
C35 C34 C33 119.7(3)
C35 C34 C42 120.4(2)
C33 C34 C42 119.8(2)
C34 C35 N2 120.3(2)
C34 C35 C30 123.8(2)
N2 C35 C30 115.9(2)
C41 C36 C37 113.47(19)
C41 C36 C361 108.9
C37 C36 C361 108.9
C41 C36 C362 108.9
C37 C36 C362 108.9
C361 C36 C362 107.7
C46 C37 C38 110.3(2)
C46 C37 C36 110.4(2)
C38 C37 C36 108.1(2)
C46 C37 C45 109.2(2)
C38 C37 C45 109.4(2)
C36 C37 C45 109.4(2)
C39 C38 C37 114.0(2)
C39 C38 C381 108.8
C37 C38 C381 108.8
C39 C38 C382 108.8
C37 C38 C382 108.8
C381 C38 C382 107.6
O4 C39 C40 121.6(2)
O4 C39 C38 119.7(2)
C40 C39 C38 118.5(2)
C41 C40 C39 119.5(2)
C41 C40 C42 120.6(2)
C39 C40 C42 119.8(2)
C40 C41 N2 120.5(2)
C40 C41 C36 123.9(2)
N2 C41 C36 115.52(19)
C40 C42 C34 109.65(19)
C40 C42 C7 115.2(2)
C34 C42 C7 108.79(19)
C40 C42 H42 107.7
C34 C42 H42 107.7
C7 C42 H42 107.7
C31 C43 C431 109.5
C31 C43 C432 109.5
C431 C43 C432 109.5
C31 C43 C433 109.5
C431 C43 C433 109.5
C432 C43 C433 109.5
C31 C44 C441 109.5
C31 C44 C442 109.5
C441 C44 C442 109.5
C31 C44 C443 109.5
C441 C44 C443 109.5
C442 C44 C443 109.5
C37 C45 C451 109.5
C37 C45 C452 109.5
C451 C45 C452 109.5
C37 C45 C453 109.5
C451 C45 C453 109.5
C452 C45 C453 109.5
C37 C46 C461 109.5
C37 C46 C462 109.5
C461 C46 C462 109.5
C37 C46 C463 109.5
C461 C46 C463 109.5
C462 C46 C463 109.5

loop_
_geom_bond_atom_site_label_1
_geom_bond_atom_site_label_2
_geom_bond_distance
O1 C16 1.241(3)
O2 C22 1.247(3)
O3 C33 1.236(3)
O4 C39 1.239(3)
N1 C24 1.372(3)
N1 C18 1.383(3)
N1 H10 0.88
N2 C41 1.376(3)
N2 C35 1.385(3)
N2 H20 0.88
C1 C2 1.388(3)
C1 C6 1.393(3)
C1 C25 1.529(3)
C2 C3 1.384(3)
C2 H2 0.95
C3 C4 1.397(3)
C3 H3 0.95
C4 C5 1.401(3)
C4 C10 1.495(3)
C5 C6 1.392(3)
C5 H5 0.95
C6 H6 0.95
C7 C8 1.389(3)
C7 C12 1.392(3)
C7 C42 1.525(3)
C8 C9 1.385(3)
C8 H8 0.95
C9 C10 1.399(3)
C9 H9 0.95
C10 C11 1.398(3)
C11 C12 1.383(3)
C11 H11 0.95
C12 H12 0.95
C13 C18 1.498(3)
C13 C14 1.519(4)
C13 C131 0.99
C13 C132 0.99
C14 C15 1.532(4)
C14 C26 1.532(4)
C14 C27 1.540(3)
C15 C16 1.514(4)
C15 C151 0.99
C15 C152 0.99
C16 C17 1.454(4)
C17 C18 1.357(3)
C17 C25 1.517(3)
C19 C24 1.496(3)
C19 C20 1.529(3)
C19 C191 0.9900
C19 C192 0.99
C20 C21 1.530(4)
C20 C28 1.535(4)
C20 C29 1.535(4)
C21 C22 1.503(3)
C21 C211 0.99
C21 C212 0.99
C22 C23 1.444(3)
C23 C24 1.356(3)
C23 C25 1.512(3)
C25 H25 1.00
C26 C261 0.98
C26 C262 0.98
C26 C263 0.98
C27 C271 0.98
C27 C272 0.98
C27 C273 0.98
C28 C281 0.98
C28 C282 0.98
C28 C283 0.98
C29 C291 0.98
C29 C292 0.98
C29 C293 0.98
C30 C35 1.503(4)
C30 C31 1.539(4)
C30 C301 0.99
C30 C302 0.99
C31 C43 1.529(4)
C31 C32 1.537(4)
C31 C44 1.538(4)
C32 C33 1.510(4)
C32 C321 0.99
C32 C322 0.99
C33 C34 1.457(4)
C34 C35 1.352(3)
C34 C42 1.519(4)
C36 C41 1.502(3)
C36 C37 1.538(3)
C36 C361 0.99
C36 C362 0.99
C37 C46 1.533(4)
C37 C38 1.532(3)
C37 C45 1.539(3)
C38 C39 1.506(3)
C38 C381 0.99
C38 C382 0.99
C39 C40 1.453(3)
C40 C41 1.358(3)
C40 C42 1.516(3)
C42 H42 1.00
C43 C431 0.98
C43 C432 0.98
C43 C433 0.98
C44 C441 0.98
C44 C442 0.98
C44 C443 0.98
C45 C451 0.98
C45 C452 0.98
C45 C453 0.98
C46 C461 0.98
C46 C462 0.98
C46 C463 0.98

loop_
_geom_hbond_atom_site_label_D
_geom_hbond_atom_site_label_H
_geom_hbond_atom_site_label_A
_geom_hbond_distance_DH
_geom_hbond_distance_HA
_geom_hbond_distance_DA
_geom_hbond_angle_DHA
_geom_hbond_site_symmetry_A
N1 H10 O4 0.88 2.04 2.832(3) 149.0 2_755
N2 H20 O2 0.88 1.96 2.774(2) 153.0 2_645

loop_
_geom_torsion_atom_site_label_1
_geom_torsion_atom_site_label_2
_geom_torsion_atom_site_label_3
_geom_torsion_atom_site_label_4
_geom_torsion
C6 C1 C2 C3 0.1(4)
C25 C1 C2 C3 -178.8(2)
C1 C2 C3 C4 0.0(4)
C2 C3 C4 C5 -0.1(4)
C2 C3 C4 C10 175.4(2)
C3 C4 C5 C6 0.1(4)
C10 C4 C5 C6 -175.4(2)
C4 C5 C6 C1 0.0(4)
C2 C1 C6 C5 -0.1(4)
C25 C1 C6 C5 178.7(2)
C12 C7 C8 C9 -2.0(4)
C42 C7 C8 C9 -178.4(2)
C7 C8 C9 C10 -0.8(4)
C8 C9 C10 C11 2.9(4)
C8 C9 C10 C4 -173.8(3)
C3 C4 C10 C11 -162.5(2)
C5 C4 C10 C11 12.7(4)
C3 C4 C10 C9 14.0(4)
C5 C4 C10 C9 -170.7(2)
C9 C10 C11 C12 -2.2(4)
C4 C10 C11 C12 174.6(2)
C10 C11 C12 C7 -0.6(4)
C8 C7 C12 C11 2.7(4)
C42 C7 C12 C11 179.2(2)
C18 C13 C14 C15 -48.9(3)
C18 C13 C14 C26 -167.8(2)
C18 C13 C14 C27 71.5(3)
C13 C14 C15 C16 54.2(3)
C26 C14 C15 C16 173.2(2)
C27 C14 C15 C16 -65.7(3)
C14 C15 C16 O1 149.8(2)
C14 C15 C16 C17 -31.7(3)
O1 C16 C17 C18 -179.8(2)
C15 C16 C17 C18 1.7(3)
O1 C16 C17 C25 0.0(4)
C15 C16 C17 C25 -178.5(2)
C16 C17 C18 N1 -174.2(2)
C25 C17 C18 N1 6.0(4)
C16 C17 C18 C13 3.0(4)
C25 C17 C18 C13 -176.8(2)
C24 N1 C18 C17 14.2(3)
C24 N1 C18 C13 -163.3(2)
C14 C13 C18 C17 22.5(4)
C14 C13 C18 N1 -160.2(2)
C24 C19 C20 C21 48.2(3)
C24 C19 C20 C28 167.0(2)
C24 C19 C20 C29 -71.6(3)
C19 C20 C21 C22 -52.3(3)
C28 C20 C21 C22 -170.7(2)
C29 C20 C21 C22 68.6(3)
C20 C21 C22 O2 -154.1(2)
C20 C21 C22 C23 28.3(3)
O2 C22 C23 C24 -175.3(2)
C21 C22 C23 C24 2.2(3)
O2 C22 C23 C25 2.9(4)
C21 C22 C23 C25 -179.6(2)
C22 C23 C24 N1 170.8(2)
C25 C23 C24 N1 -7.4(4)
C22 C23 C24 C19 -5.8(4)
C25 C23 C24 C19 176.1(2)
C18 N1 C24 C23 -13.5(3)
C18 N1 C24 C19 163.4(2)
C20 C19 C24 C23 -21.3(3)
C20 C19 C24 N1 162.0(2)
C24 C23 C25 C17 24.1(3)
C22 C23 C25 C17 -154.1(2)
C24 C23 C25 C1 -100.1(3)
C22 C23 C25 C1 81.8(3)
C18 C17 C25 C23 -23.3(3)
C16 C17 C25 C23 156.9(2)
C18 C17 C25 C1 102.1(3)
C16 C17 C25 C1 -77.7(3)
C2 C1 C25 C23 -137.5(2)
C6 C1 C25 C23 43.7(3)
C2 C1 C25 C17 99.2(3)
C6 C1 C25 C17 -79.6(3)
C35 C30 C31 C43 169.4(2)
C35 C30 C31 C32 50.1(3)
C35 C30 C31 C44 -70.0(3)
C43 C31 C32 C33 -171.6(2)
C44 C31 C32 C33 67.9(3)
C30 C31 C32 C33 -52.1(3)
C31 C32 C33 O3 -157.0(2)
C31 C32 C33 C34 24.7(3)
O3 C33 C34 C35 -171.3(2)
C32 C33 C34 C35 7.0(3)
O3 C33 C34 C42 10.2(4)
C32 C33 C34 C42 -171.5(2)
C33 C34 C35 N2 169.9(2)
C42 C34 C35 N2 -11.6(3)
C33 C34 C35 C30 -8.1(4)
C42 C34 C35 C30 170.5(2)
C41 N2 C35 C34 -12.4(3)
C41 N2 C35 C30 165.7(2)
C31 C30 C35 C34 -22.5(3)
C31 C30 C35 N2 159.5(2)
C41 C36 C37 C46 73.7(3)
C41 C36 C37 C38 -47.0(3)
C41 C36 C37 C45 -166.1(2)
C46 C37 C38 C39 -67.9(3)
C36 C37 C38 C39 52.9(3)
C45 C37 C38 C39 171.9(2)
C37 C38 C39 O4 150.6(2)
C37 C38 C39 C40 -32.6(3)
O4 C39 C40 C41 -179.5(2)
C38 C39 C40 C41 3.7(4)
O4 C39 C40 C42 2.0(4)
C38 C39 C40 C42 -174.8(2)
C39 C40 C41 N2 -174.5(2)
C42 C40 C41 N2 4.0(4)
C39 C40 C41 C36 1.7(4)
C42 C40 C41 C36 -179.8(2)
C35 N2 C41 C40 16.4(3)
C35 N2 C41 C36 -160.1(2)
C37 C36 C41 C40 21.7(3)
C37 C36 C41 N2 -161.9(2)
C41 C40 C42 C34 -24.5(3)
C39 C40 C42 C34 154.0(2)
C41 C40 C42 C7 98.6(3)
C39 C40 C42 C7 -82.9(3)
C35 C34 C42 C40 28.3(3)
C33 C34 C42 C40 -153.2(2)
C35 C34 C42 C7 -98.4(3)
C33 C34 C42 C7 80.1(3)
C8 C7 C42 C40 -37.8(3)
C12 C7 C42 C40 145.8(2)
C8 C7 C42 C34 85.7(3)
C12 C7 C42 C34 -90.6(3)
